data_2000462
loop_
_publ_author_name
'Hannan, S. S.'
'Talukdar, A. N.'

_publ_section_title
;
 Structure of monosodium
 <i>N</i>^1^-(4,6-dimethyl-2-pyrimidyl)sulfanilamidate dihydrate
;
_journal_issue 11
_journal_name_full 'Acta Crystallographica Section C'
_journal_page_first 2021
_journal_page_last 2023
_journal_paper_doi 10.1107/S0108270192002695
_journal_volume 48
_journal_year 1992
_chemical_formula_moiety 'C12 H13 N4 O2 S1,Na1,2(H2 O1)'
_chemical_formula_sum 'C12 H17 N4 Na O4 S'
_chemical_formula_weight 336.34
_space_group_IT_number 2
_space_group_name_Hall '-P 1'
_space_group_name_H-M_alt 'P -1'
_symmetry_cell_setting triclinic
_symmetry_space_group_name_Hall '-P 1'
_symmetry_space_group_name_H-M 'P -1'
_cell_angle_alpha 101.28(3)
_cell_angle_beta 102.35(4)
_cell_angle_gamma 70.01(3)
_cell_formula_units_Z 2
_cell_length_a 11.570(3)
_cell_length_b 12.725(3)
_cell_length_c 5.790(4)
_cell_volume 775.6(6)
_diffrn_radiation_type Cu
_diffrn_radiation_wavelength 1.5418
_exptl_absorpt_coefficient_mu 2.306
_exptl_crystal_density_diffrn 1.44
_exptl_crystal_density_meas 1.46
_exptl_crystal_F_000 352
_cod_data_source_file as0507.cif
_cod_data_source_block as0507a
_cod_depositor_comments
;
 Marking attached hydrogen atoms.

 Antanas Vaitkus,
 2017-01-30

 Adding the _atom_site_type_symbol data item.

 Antanas Vaitkus,
 2017-01-30
;
_cod_original_cell_volume 775.6
_cod_original_formula_sum 'C12 H17 N4 Na1 O4 S1'
_cod_database_code 2000462

loop_
_space_group_symop_id
_space_group_symop_operation_xyz
1 x,y,z
2 -x,-y,-z

loop_
_atom_site_label
_atom_site_type_symbol
_atom_site_fract_x
_atom_site_fract_y
_atom_site_fract_z
_atom_site_U_iso_or_equiv
_atom_site_attached_hydrogens
Na Na -.0557(2) .6382(2) .3803(4) .0390(10) 0
S S .18670(10) .39280(10) .2182(2) .0240(10) 0
O(1) O .1273(3) .4849(3) .3955(7) .0320(10) 0
O(4) O .1552(4) .4227(3) -.0212(7) .0320(10) 0
N(1) N .1484(4) .2897(4) .2497(8) .0260(10) 0
N(2) N .1543(4) .1073(4) .1849(8) .032(2) 0
C(1) C .1931(5) .1847(5) .1276(10) .028(2) 0
C(3) C .1984(6) .0017(5) .0772(13) .044(3) 0
C(4) C .2761(7) -.0244(5) -.0855(13) .050(3) 0
C(5) C .3106(6) .0598(5) -.1374(11) .039(2) 0
N(6) N .2703(5) .1661(4) -.0326(9) .035(2) 0
C(7) C .3983(8) .0386(7) -.3133(13) .063(3) 0
C(8) C .1553(9) -.0857(7) .1504(17) .075(4) 0
C(9) C .3477(5) .3657(5) .2997(9) .024(2) 0
C(10) C .4083(5) .3218(5) .5107(10) .035(2) 0
C(11) C .5338(6) .3057(6) .5792(11) .040(2) 0
C(12) C .6030(5) .3367(5) .4510(10) .031(2) 0
C(13) C .5410(6) .3787(5) .2356(11) .037(3) 0
C(14) C .4147(6) .3921(5) .1588(10) .033(2) 0
N(14) N .7281(5) .3238(5) .5255(10) .047(2) 0
OW(1) O -.0052(5) .8041(4) .4508(10) .060(2) 1
OW(2) O -.1499(5) .3546(4) 1.0692(10) .065(2) 1
H11 H .5679 .2781 .7172 ? 0
H14 H .374(8) .412(7) .036(16) ? 0
H13 H .579(9) .397(8) .109(16) ? 0
H10 H .355(5) .314(4) .627(9) ? 0
H4 H .304(9) -.110(8) -.185(17) ? 0
H42 H .754(7) .318(6) .667(14) ? 0
H41 H .775(9) .336(7) .415(16) ? 0
H71 H .453(5) .095(5) -.250(9) ? 0
H72 H .423(11) -.035(10) -.342(19) ? 0
H73 H .364(9) .077(8) -.442(18) ? 0
H81 H .0633 -.0770 .0840 ? 0
H82 H .200(7) -.093(6) .349(12) ? 0
H83 H .228(11) -.158(9) .146(19) ? 0
H1W2 H .1890 -.3920 -.1520 ? 0
H1W1 H -.03(2) .862(17) .60(3) ? 0

loop_
_geom_bond_atom_site_label_1
_geom_bond_atom_site_label_2
_geom_bond_distance
S O(1) 1.476(3)
S N(1) 1.573(6)
S C(9) 1.749(5)
S O(4) 1.447(4)
N(1) C(1) 1.366(6)
N(2) C(1) 1.332(9)
N(2) C(3) 1.339(7)
C(1) N(6) 1.355(8)
N(6) C(5) 1.335(7)
C(3) C(4) 1.357(11)
C(4) C(5) 1.366(11)
C(3) C(8) 1.522(14)
C(5) C(7) 1.512(12)
C(9) C(10) 1.389(7)
C(10) C(11) 1.374(8)
C(11) C(12) 1.389(11)
C(12) C(13) 1.404(8)
C(13) C(14) 1.393(9)
C(9) C(14) 1.391(10)
C(12) N(14) 1.380(7)
